data_1554231
loop_
_publ_author_name
'Zhang, Qing'
'Sun, Shuaiqiang'
'Lv, Xialei'
'Liu, Wei'
'Zeng, Hongxia'
'Guo, Runda'
'Ye, Shaofeng'
'Leng, Panpan'
'Xiang, Songpo'
'Wang, Lei'

_publ_section_title
;
 Manipulating the positions of CH&#x22EF;N in acceptors of
 pyrimidine--pyridine hybrids for highly efficient sky-blue thermally
 activated delayed fluorescent OLEDs
;
_journal_issue 11
_journal_name_full 'Materials Chemistry Frontiers'
_journal_page_first 2054
_journal_paper_doi 10.1039/C8QM00382C
_journal_volume 2
_journal_year 2018
_chemical_formula_sum 'C46 H32 N4'
_chemical_formula_weight 640.76
_chemical_name_common DPAc-4PyPM
_space_group_IT_number 2
_space_group_name_Hall '-P 1'
_space_group_name_H-M_alt 'P -1'
_symmetry_cell_setting triclinic
_symmetry_space_group_name_H-M 'P -1'
_atom_sites_solution_hydrogens geom
_atom_sites_solution_primary direct
_atom_sites_solution_secondary difmap
_audit_creation_method SHELXL-97
_audit_update_record
;
2018-07-25 deposited with the CCDC.
2018-09-10 downloaded from the CCDC.
;
_cell_angle_alpha 98.1520(10)
_cell_angle_beta 91.5310(10)
_cell_angle_gamma 109.2750(10)
_cell_formula_units_Z 2
_cell_length_a 9.3671(2)
_cell_length_b 10.36880(10)
_cell_length_c 18.1087(3)
_cell_measurement_reflns_used 1934
_cell_measurement_temperature 153(2)
_cell_measurement_theta_max 18.9
_cell_measurement_theta_min 2.4
_cell_volume 1638.36(5)
_computing_structure_refinement 'SHELXL-97 (Sheldrick, 1997)'
_computing_structure_solution 'SHELXS-97 (Sheldrick, 1990)'
_diffrn_ambient_temperature 153(2)
_diffrn_measured_fraction_theta_full 0.968
_diffrn_measured_fraction_theta_max 0.968
_diffrn_measurement_device_type 'multiwire proportional'
_diffrn_measurement_method 'phi and omega scans'
_diffrn_radiation_monochromator graphite
_diffrn_radiation_source 'fine-focus sealed tube'
_diffrn_radiation_type MoK\a
_diffrn_radiation_wavelength 0.71073
_diffrn_reflns_av_R_equivalents 0.0294
_diffrn_reflns_av_sigmaI/netI 0.0304
_diffrn_reflns_limit_h_max 11
_diffrn_reflns_limit_h_min -11
_diffrn_reflns_limit_k_max 6
_diffrn_reflns_limit_k_min -12
_diffrn_reflns_limit_l_max 22
_diffrn_reflns_limit_l_min -22
_diffrn_reflns_number 16592
_diffrn_reflns_theta_full 26.28
_diffrn_reflns_theta_max 26.28
_diffrn_reflns_theta_min 2.11
_exptl_absorpt_coefficient_mu 0.077
_exptl_crystal_colour white
_exptl_crystal_density_diffrn 1.299
_exptl_crystal_density_method 'not measured'
_exptl_crystal_description block
_exptl_crystal_F_000 672
_exptl_crystal_size_max 0.24
_exptl_crystal_size_mid 0.16
_exptl_crystal_size_min 0.1
_refine_diff_density_max 0.418
_refine_diff_density_min -0.509
_refine_diff_density_rms 0.072
_refine_ls_extinction_method none
_refine_ls_goodness_of_fit_ref 1.024
_refine_ls_hydrogen_treatment mixed
_refine_ls_matrix_type full
_refine_ls_number_parameters 451
_refine_ls_number_reflns 6422
_refine_ls_number_restraints 0
_refine_ls_restrained_S_all 1.024
_refine_ls_R_factor_all 0.0559
_refine_ls_R_factor_gt 0.0526
_refine_ls_shift/su_max 0.000
_refine_ls_shift/su_mean 0.000
_refine_ls_structure_factor_coef Fsqd
_refine_ls_weighting_details 'calc w=1/[\s^2^(Fo^2^)+(0.0920P)^2^+0.7027P] where P=(Fo^2^+2Fc^2^)/3'
_refine_ls_weighting_scheme calc
_refine_ls_wR_factor_gt 0.1481
_refine_ls_wR_factor_ref 0.1514
_reflns_number_gt 5862
_reflns_number_total 6422
_reflns_threshold_expression >2sigma(I)
_cod_data_source_file c8qm00382c2.cif
_cod_data_source_block lbn
_cod_depositor_comments
;
The following automatic conversions were performed:

data item '_symmetry_cell_setting' value 'Triclinic' was changed to
'triclinic' in accordance with the
/home/saulius/struct/COD-crude-data/automatic-downloads/DataCite-retrospective/RSC/depositions/lib/dictionaries/cif_core.dic
dictionary named 'cif_core.dic' version 2.4.2 last updated on
2011-04-26.

Automatic conversion script
Id: cif_fix_values 6909 2019-04-08 15:41:33Z antanas 
;
_cod_original_sg_symbol_H-M 'P-1   '
_cod_database_code 1554231

loop_
_symmetry_equiv_pos_as_xyz
'x, y, z'
'-x, -y, -z'

loop_
_atom_site_label
_atom_site_type_symbol
_atom_site_fract_x
_atom_site_fract_y
_atom_site_fract_z
_atom_site_U_iso_or_equiv
_atom_site_adp_type
_atom_site_occupancy
_atom_site_symmetry_multiplicity
_atom_site_calc_flag
_atom_site_refinement_flags
C1 C 0.4670(2) 0.0515(2) -0.10957(11) 0.0403(4) Uani 1 1 d .
H1A H 0.3964 0.0386 -0.0738 0.048 Uiso 1 1 calc R
C2 C 0.4552(2) -0.0562(2) -0.16717(12) 0.0447(4) Uani 1 1 d .
H2A H 0.3770 -0.1404 -0.1699 0.054 Uiso 1 1 calc R
C3 C 0.5601(2) -0.0379(2) -0.22038(10) 0.0389(4) Uani 1 1 d .
H3A H 0.5526 -0.1098 -0.2590 0.047 Uiso 1 1 calc R
C4 C 0.6755(2) 0.0869(2) -0.21627(10) 0.0397(4) Uani 1 1 d .
H4A H 0.7461 0.0988 -0.2521 0.048 Uiso 1 1 calc R
C5 C 0.68736(19) 0.1956(2) -0.15879(10) 0.0364(4) Uani 1 1 d .
H5A H 0.7652 0.2798 -0.1566 0.044 Uiso 1 1 calc R
C6 C 0.58247(18) 0.17792(19) -0.10460(9) 0.0308(4) Uani 1 1 d .
C7 C 0.59869(18) 0.29268(18) -0.04211(9) 0.0298(3) Uani 1 1 d .
C8 C 0.73190(18) 0.51398(18) 0.01423(8) 0.0293(3) Uani 1 1 d .
C9 C 0.86216(18) 0.64232(19) 0.01370(9) 0.0325(4) Uani 1 1 d .
C10 C 0.97192(19) 0.6459(2) -0.03699(10) 0.0363(4) Uani 1 1 d .
H10A H 0.9625 0.5670 -0.0711 0.044 Uiso 1 1 calc R
C11 C 1.0945(2) 0.7645(2) -0.03751(12) 0.0457(5) Uani 1 1 d .
H11A H 1.1665 0.7658 -0.0720 0.055 Uiso 1 1 calc R
C12 C 1.1093(3) 0.8812(3) 0.01352(14) 0.0601(6) Uani 1 1 d .
H12A H 1.1928 0.9608 0.0141 0.072 Uiso 1 1 calc R
C13 C 1.0007(3) 0.8802(3) 0.06397(15) 0.0644(6) Uani 1 1 d .
H13A H 1.0107 0.9599 0.0976 0.077 Uiso 1 1 calc R
C14 C 0.8771(2) 0.7614(2) 0.06464(11) 0.0485(5) Uani 1 1 d .
H14A H 0.8046 0.7610 0.0988 0.058 Uiso 1 1 calc R
C15 C 0.50169(15) 0.27444(15) 0.01371(8) 0.0212(3) Uani 1 1 d .
H15A H 0.4234 0.1911 0.0133 0.025 Uiso 1 1 calc R
C16 C 0.52423(16) 0.38283(16) 0.06975(8) 0.0228(3) Uani 1 1 d .
C17 C 0.42154(15) 0.36803(15) 0.13172(8) 0.0209(3) Uani 1 1 d .
C18 C 0.44385(16) 0.47946(15) 0.18629(8) 0.0237(3) Uani 1 1 d .
H18A H 0.5200 0.5631 0.1842 0.028 Uiso 1 1 calc R
C19 C 0.35215(18) 0.46540(17) 0.24385(9) 0.0307(4) Uani 1 1 d .
H19A H 0.3642 0.5409 0.2809 0.037 Uiso 1 1 calc R
C20 C 0.22217(18) 0.23108(16) 0.19041(9) 0.0271(3) Uani 1 1 d .
H20A H 0.1463 0.1468 0.1917 0.032 Uiso 1 1 calc R
C21 C 0.24135(16) 0.34002(15) 0.24782(8) 0.0217(3) Uani 1 1 d .
C22 C 0.19930(16) 0.30669(14) 0.37871(8) 0.0202(3) Uani 1 1 d .
C23 C 0.35383(16) 0.33547(15) 0.39671(8) 0.0242(3) Uani 1 1 d .
H23A H 0.4227 0.3599 0.3608 0.029 Uiso 1 1 calc R
C24 C 0.40457(16) 0.32769(15) 0.46791(9) 0.0257(3) Uani 1 1 d .
H24A H 0.5073 0.3456 0.4794 0.031 Uiso 1 1 calc R
C25 C 0.30310(17) 0.29337(15) 0.52217(8) 0.0256(3) Uani 1 1 d .
H25A H 0.3378 0.2920 0.5706 0.031 Uiso 1 1 calc R
C26 C 0.14910(16) 0.26103(15) 0.50355(8) 0.0231(3) Uani 1 1 d .
H26A H 0.0810 0.2369 0.5398 0.028 Uiso 1 1 calc R
C27 C 0.09441(15) 0.26393(14) 0.43188(8) 0.0195(3) Uani 1 1 d .
C28 C -0.07459(15) 0.20689(14) 0.40560(8) 0.0194(3) Uani 1 1 d .
C29 C -0.17100(15) 0.20248(14) 0.47323(8) 0.0197(3) Uani 1 1 d .
C30 C -0.16998(17) 0.32678(15) 0.51556(8) 0.0248(3) Uani 1 1 d .
H30A H -0.1147 0.4104 0.5011 0.030 Uiso 1 1 calc R
C31 C -0.25018(18) 0.32699(16) 0.57878(9) 0.0282(3) Uani 1 1 d .
H31A H -0.2479 0.4106 0.6063 0.034 Uiso 1 1 calc R
C32 C -0.33375(17) 0.20339(17) 0.60123(8) 0.0271(3) Uani 1 1 d .
H32A H -0.3885 0.2036 0.6433 0.032 Uiso 1 1 calc R
C33 C -0.33467(17) 0.07976(16) 0.56032(9) 0.0266(3) Uani 1 1 d .
H33A H -0.3895 -0.0036 0.5753 0.032 Uiso 1 1 calc R
C34 C -0.25393(16) 0.07945(15) 0.49683(8) 0.0225(3) Uani 1 1 d .
H34A H -0.2556 -0.0044 0.4698 0.027 Uiso 1 1 calc R
C35 C -0.11230(16) 0.05962(14) 0.35944(8) 0.0204(3) Uani 1 1 d .
C36 C -0.01593(16) -0.01702(15) 0.36030(8) 0.0236(3) Uani 1 1 d .
H36A H 0.0771 0.0211 0.3883 0.028 Uiso 1 1 calc R
C37 C -0.05642(18) -0.15036(15) 0.31986(9) 0.0268(3) Uani 1 1 d .
H37A H 0.0095 -0.2004 0.3210 0.032 Uiso 1 1 calc R
C38 C -0.19470(19) -0.20839(16) 0.27805(9) 0.0295(3) Uani 1 1 d .
H38A H -0.2220 -0.2973 0.2510 0.035 Uiso 1 1 calc R
C39 C -0.29212(19) -0.13304(17) 0.27673(9) 0.0317(4) Uani 1 1 d .
H39A H -0.3852 -0.1714 0.2488 0.038 Uiso 1 1 calc R
C40 C -0.25098(17) -0.00031(16) 0.31710(9) 0.0276(3) Uani 1 1 d .
H40A H -0.3172 0.0495 0.3159 0.033 Uiso 1 1 calc R
C41 C -0.10329(15) 0.29928(14) 0.35207(8) 0.0198(3) Uani 1 1 d .
C42 C -0.23667(17) 0.33024(15) 0.34648(8) 0.0252(3) Uani 1 1 d .
H42A H -0.3084 0.3039 0.3809 0.030 Uiso 1 1 calc R
C43 C -0.26463(18) 0.39965(17) 0.29046(9) 0.0292(3) Uani 1 1 d .
H43A H -0.3540 0.4199 0.2878 0.035 Uiso 1 1 calc R
C44 C -0.15874(18) 0.43843(16) 0.23868(9) 0.0274(3) Uani 1 1 d .
H44A H -0.1785 0.4824 0.2003 0.033 Uiso 1 1 calc R
C45 C -0.02365(17) 0.41196(15) 0.24392(8) 0.0239(3) Uani 1 1 d .
H45A H 0.0478 0.4395 0.2095 0.029 Uiso 1 1 calc R
C46 C 0.00558(16) 0.34378(14) 0.30089(8) 0.0201(3) Uani 1 1 d .
N1 N 0.71248(15) 0.41114(15) -0.04312(7) 0.0291(3) Uani 1 1 d .
N2 N 0.63912(15) 0.50346(15) 0.07187(8) 0.0307(3) Uani 1 1 d .
N3 N 0.31164(16) 0.24441(14) 0.13225(8) 0.0318(3) Uani 1 1 d .
N4 N 0.14423(13) 0.31962(13) 0.30784(7) 0.0213(3) Uani 1 1 d .

loop_
_atom_site_aniso_label
_atom_site_aniso_U_11
_atom_site_aniso_U_22
_atom_site_aniso_U_33
_atom_site_aniso_U_23
_atom_site_aniso_U_13
_atom_site_aniso_U_12
C1 0.0400(10) 0.0482(11) 0.0387(9) 0.0162(8) 0.0134(8) 0.0181(8)
C2 0.0455(11) 0.0429(10) 0.0488(11) 0.0132(8) 0.0074(9) 0.0163(9)
C3 0.0421(10) 0.0479(11) 0.0345(9) 0.0052(8) -0.0023(7) 0.0266(8)
C4 0.0374(9) 0.0605(12) 0.0276(8) 0.0061(8) 0.0082(7) 0.0252(9)
C5 0.0301(8) 0.0510(11) 0.0297(8) 0.0074(7) 0.0079(7) 0.0152(8)
C6 0.0285(8) 0.0472(10) 0.0242(8) 0.0111(7) 0.0056(6) 0.0204(7)
C7 0.0264(8) 0.0466(10) 0.0244(7) 0.0138(7) 0.0061(6) 0.0194(7)
C8 0.0263(7) 0.0480(10) 0.0224(7) 0.0125(7) 0.0045(6) 0.0212(7)
C9 0.0287(8) 0.0477(10) 0.0261(8) 0.0110(7) -0.0003(6) 0.0176(7)
C10 0.0319(8) 0.0483(10) 0.0348(9) 0.0187(8) 0.0063(7) 0.0166(8)
C11 0.0347(9) 0.0575(12) 0.0474(11) 0.0223(9) 0.0055(8) 0.0131(9)
C12 0.0395(11) 0.0625(15) 0.0664(15) 0.0161(12) -0.0054(10) -0.0002(10)
C13 0.0549(13) 0.0632(15) 0.0598(14) -0.0116(11) -0.0094(11) 0.0093(11)
C14 0.0401(10) 0.0626(13) 0.0374(10) -0.0027(9) -0.0018(8) 0.0147(9)
C15 0.0182(6) 0.0299(8) 0.0185(6) 0.0058(5) 0.0053(5) 0.0109(6)
C16 0.0220(7) 0.0305(8) 0.0199(7) 0.0080(6) 0.0029(5) 0.0125(6)
C17 0.0202(7) 0.0248(7) 0.0201(7) 0.0057(5) 0.0035(5) 0.0098(6)
C18 0.0230(7) 0.0224(7) 0.0195(7) 0.0020(5) 0.0061(5) -0.0005(6)
C19 0.0334(8) 0.0310(8) 0.0221(7) 0.0018(6) 0.0069(6) 0.0039(7)
C20 0.0311(8) 0.0243(7) 0.0268(7) 0.0058(6) 0.0106(6) 0.0093(6)
C21 0.0192(6) 0.0276(7) 0.0213(7) 0.0071(5) 0.0051(5) 0.0105(6)
C22 0.0219(7) 0.0182(6) 0.0212(7) 0.0030(5) 0.0033(5) 0.0076(5)
C23 0.0208(7) 0.0262(7) 0.0256(7) 0.0048(6) 0.0056(5) 0.0073(6)
C24 0.0191(7) 0.0271(8) 0.0302(8) 0.0044(6) 0.0005(6) 0.0069(6)
C25 0.0254(7) 0.0271(7) 0.0237(7) 0.0051(6) -0.0003(6) 0.0080(6)
C26 0.0238(7) 0.0224(7) 0.0237(7) 0.0057(5) 0.0048(5) 0.0075(6)
C27 0.0194(7) 0.0176(6) 0.0220(7) 0.0041(5) 0.0036(5) 0.0064(5)
C28 0.0195(6) 0.0192(7) 0.0207(6) 0.0035(5) 0.0037(5) 0.0077(5)
C29 0.0169(6) 0.0216(7) 0.0210(7) 0.0041(5) 0.0024(5) 0.0066(5)
C30 0.0242(7) 0.0215(7) 0.0269(7) 0.0031(6) 0.0067(6) 0.0052(6)
C31 0.0301(8) 0.0267(8) 0.0268(7) -0.0007(6) 0.0062(6) 0.0099(6)
C32 0.0242(7) 0.0351(8) 0.0232(7) 0.0060(6) 0.0080(6) 0.0106(6)
C33 0.0233(7) 0.0273(8) 0.0289(7) 0.0097(6) 0.0062(6) 0.0057(6)
C34 0.0214(7) 0.0206(7) 0.0255(7) 0.0039(5) 0.0027(5) 0.0069(5)
C35 0.0229(7) 0.0199(7) 0.0197(6) 0.0054(5) 0.0058(5) 0.0077(5)
C36 0.0231(7) 0.0238(7) 0.0259(7) 0.0064(6) 0.0054(5) 0.0093(6)
C37 0.0327(8) 0.0237(7) 0.0294(8) 0.0065(6) 0.0093(6) 0.0150(6)
C38 0.0428(9) 0.0207(7) 0.0250(7) 0.0013(6) 0.0041(6) 0.0117(6)
C39 0.0359(8) 0.0267(8) 0.0301(8) -0.0016(6) -0.0073(6) 0.0107(7)
C40 0.0285(8) 0.0239(7) 0.0318(8) 0.0010(6) -0.0028(6) 0.0126(6)
C41 0.0215(7) 0.0167(6) 0.0214(6) 0.0023(5) 0.0029(5) 0.0070(5)
C42 0.0244(7) 0.0262(7) 0.0287(7) 0.0070(6) 0.0075(6) 0.0120(6)
C43 0.0280(8) 0.0314(8) 0.0361(8) 0.0100(6) 0.0060(6) 0.0185(6)
C44 0.0341(8) 0.0261(8) 0.0274(7) 0.0075(6) 0.0024(6) 0.0160(6)
C45 0.0291(7) 0.0235(7) 0.0211(7) 0.0051(5) 0.0055(6) 0.0106(6)
C46 0.0217(7) 0.0176(6) 0.0212(6) 0.0014(5) 0.0030(5) 0.0075(5)
N1 0.0254(6) 0.0445(8) 0.0235(6) 0.0114(6) 0.0066(5) 0.0170(6)
N2 0.0281(7) 0.0418(8) 0.0265(7) 0.0113(6) 0.0048(5) 0.0149(6)
N3 0.0341(7) 0.0284(7) 0.0327(7) 0.0045(5) 0.0105(6) 0.0099(6)
N4 0.0207(6) 0.0262(6) 0.0193(6) 0.0061(5) 0.0061(5) 0.0097(5)

loop_
_atom_type_symbol
_atom_type_description
_atom_type_scat_dispersion_real
_atom_type_scat_dispersion_imag
_atom_type_scat_source
C C 0.0033 0.0016 'International Tables Vol C Tables 4.2.6.8 and 6.1.1.4'
N N 0.0061 0.0033 'International Tables Vol C Tables 4.2.6.8 and 6.1.1.4'
H H 0.0000 0.0000 'International Tables Vol C Tables 4.2.6.8 and 6.1.1.4'

loop_
_geom_angle_atom_site_label_1
_geom_angle_atom_site_label_2
_geom_angle_atom_site_label_3
_geom_angle
C6 C1 C2 121.01(17)
C6 C1 H1A 119.5
C2 C1 H1A 119.5
C3 C2 C1 119.80(19)
C3 C2 H2A 120.1
C1 C2 H2A 120.1
C4 C3 C2 119.97(17)
C4 C3 H3A 120.0
C2 C3 H3A 120.0
C3 C4 C5 120.46(17)
C3 C4 H4A 119.8
C5 C4 H4A 119.8
C4 C5 C6 120.02(17)
C4 C5 H5A 120.0
C6 C5 H5A 120.0
C1 C6 C5 118.74(16)
C1 C6 C7 121.51(15)
C5 C6 C7 119.73(16)
N1 C7 C15 122.75(15)
N1 C7 C6 116.81(14)
C15 C7 C6 120.43(15)
N1 C8 N2 122.99(15)
N1 C8 C9 116.75(14)
N2 C8 C9 120.25(15)
C10 C9 C14 119.06(17)
C10 C9 C8 120.63(16)
C14 C9 C8 120.31(16)
C11 C10 C9 121.10(19)
C11 C10 H10A 119.4
C9 C10 H10A 119.4
C12 C11 C10 119.49(19)
C12 C11 H11A 120.3
C10 C11 H11A 120.3
C11 C12 C13 120.3(2)
C11 C12 H12A 119.8
C13 C12 H12A 119.8
C12 C13 C14 120.4(2)
C12 C13 H13A 119.8
C14 C13 H13A 119.8
C13 C14 C9 119.6(2)
C13 C14 H14A 120.2
C9 C14 H14A 120.2
C16 C15 C7 117.44(14)
C16 C15 H15A 121.3
C7 C15 H15A 121.3
N2 C16 C15 121.96(14)
N2 C16 C17 118.61(13)
C15 C16 C17 119.42(13)
N3 C17 C18 122.78(13)
N3 C17 C16 118.86(13)
C18 C17 C16 118.35(13)
C19 C18 C17 118.50(14)
C19 C18 H18A 120.8
C17 C18 H18A 120.8
C18 C19 C21 120.71(14)
C18 C19 H19A 119.6
C21 C19 H19A 119.6
N3 C20 C21 121.43(14)
N3 C20 H20A 119.3
C21 C20 H20A 119.3
C19 C21 C20 118.34(13)
C19 C21 N4 122.72(13)
C20 C21 N4 118.93(13)
C23 C22 C27 119.98(13)
C23 C22 N4 121.70(12)
C27 C22 N4 118.31(12)
C24 C23 C22 120.13(13)
C24 C23 H23A 119.9
C22 C23 H23A 119.9
C23 C24 C25 120.40(13)
C23 C24 H24A 119.8
C25 C24 H24A 119.8
C24 C25 C26 119.34(13)
C24 C25 H25A 120.3
C26 C25 H25A 120.3
C25 C26 C27 121.50(13)
C25 C26 H26A 119.2
C27 C26 H26A 119.2
C26 C27 C22 118.48(12)
C26 C27 C28 122.97(12)
C22 C27 C28 118.16(12)
C27 C28 C41 107.55(11)
C27 C28 C29 110.21(11)
C41 C28 C29 112.29(11)
C27 C28 C35 109.12(11)
C41 C28 C35 106.89(11)
C29 C28 C35 110.66(11)
C34 C29 C30 117.98(13)
C34 C29 C28 122.60(12)
C30 C29 C28 119.33(12)
C31 C30 C29 120.96(13)
C31 C30 H30A 119.5
C29 C30 H30A 119.5
C30 C31 C32 120.43(14)
C30 C31 H31A 119.8
C32 C31 H31A 119.8
C33 C32 C31 119.23(14)
C33 C32 H32A 120.4
C31 C32 H32A 120.4
C32 C33 C34 120.37(14)
C32 C33 H33A 119.8
C34 C33 H33A 119.8
C29 C34 C33 121.01(13)
C29 C34 H34A 119.5
C33 C34 H34A 119.5
C36 C35 C40 118.19(13)
C36 C35 C28 122.94(13)
C40 C35 C28 118.84(12)
C35 C36 C37 121.00(14)
C35 C36 H36A 119.5
C37 C36 H36A 119.5
C38 C37 C36 120.08(14)
C38 C37 H37A 120.0
C36 C37 H37A 120.0
C37 C38 C39 119.53(14)
C37 C38 H38A 120.2
C39 C38 H38A 120.2
C38 C39 C40 120.06(15)
C38 C39 H39A 120.0
C40 C39 H39A 120.0
C39 C40 C35 121.14(14)
C39 C40 H40A 119.4
C35 C40 H40A 119.4
C42 C41 C46 118.35(13)
C42 C41 C28 123.86(12)
C46 C41 C28 117.49(12)
C43 C42 C41 121.34(14)
C43 C42 H42A 119.3
C41 C42 H42A 119.3
C44 C43 C42 119.69(14)
C44 C43 H43A 120.2
C42 C43 H43A 120.2
C45 C44 C43 120.22(13)
C45 C44 H44A 119.9
C43 C44 H44A 119.9
C44 C45 C46 120.14(13)
C44 C45 H45A 119.9
C46 C45 H45A 119.9
C45 C46 C41 120.19(13)
C45 C46 N4 120.54(12)
C41 C46 N4 119.27(12)
C7 N1 C8 117.52(13)
C16 N2 C8 117.32(14)
C17 N3 C20 118.20(13)
C46 N4 C22 119.14(11)
C46 N4 C21 118.78(11)
C22 N4 C21 120.54(11)

loop_
_geom_bond_atom_site_label_1
_geom_bond_atom_site_label_2
_geom_bond_distance
C1 C6 1.386(3)
C1 C2 1.389(3)
C1 H1A 0.9300
C2 C3 1.381(3)
C2 H2A 0.9300
C3 C4 1.376(3)
C3 H3A 0.9300
C4 C5 1.394(3)
C4 H4A 0.9300
C5 C6 1.395(2)
C5 H5A 0.9300
C6 C7 1.486(2)
C7 N1 1.337(2)
C7 C15 1.369(2)
C8 N1 1.340(2)
C8 N2 1.3693(19)
C8 C9 1.481(2)
C9 C10 1.391(2)
C9 C14 1.397(3)
C10 C11 1.379(3)
C10 H10A 0.9300
C11 C12 1.379(3)
C11 H11A 0.9300
C12 C13 1.384(4)
C12 H12A 0.9300
C13 C14 1.386(3)
C13 H13A 0.9300
C14 H14A 0.9300
C15 C16 1.359(2)
C15 H15A 0.9300
C16 N2 1.349(2)
C16 C17 1.4891(19)
C17 N3 1.355(2)
C17 C18 1.364(2)
C18 C19 1.362(2)
C18 H18A 0.9300
C19 C21 1.383(2)
C19 H19A 0.9300
C20 N3 1.3574(19)
C20 C21 1.383(2)
C20 H20A 0.9300
C21 N4 1.4299(17)
C22 C23 1.397(2)
C22 C27 1.4047(18)
C22 N4 1.4108(18)
C23 C24 1.384(2)
C23 H23A 0.9300
C24 C25 1.386(2)
C24 H24A 0.9300
C25 C26 1.389(2)
C25 H25A 0.9300
C26 C27 1.390(2)
C26 H26A 0.9300
C27 C28 1.5310(18)
C28 C41 1.5327(19)
C28 C29 1.5379(18)
C28 C35 1.5561(18)
C29 C34 1.390(2)
C29 C30 1.400(2)
C30 C31 1.386(2)
C30 H30A 0.9300
C31 C32 1.387(2)
C31 H31A 0.9300
C32 C33 1.384(2)
C32 H32A 0.9300
C33 C34 1.393(2)
C33 H33A 0.9300
C34 H34A 0.9300
C35 C36 1.387(2)
C35 C40 1.393(2)
C36 C37 1.394(2)
C36 H36A 0.9300
C37 C38 1.384(2)
C37 H37A 0.9300
C38 C39 1.385(2)
C38 H38A 0.9300
C39 C40 1.388(2)
C39 H39A 0.9300
C40 H40A 0.9300
C41 C42 1.3934(19)
C41 C46 1.4046(19)
C42 C43 1.390(2)
C42 H42A 0.9300
C43 C44 1.385(2)
C43 H43A 0.9300
C44 C45 1.384(2)
C44 H44A 0.9300
C45 C46 1.399(2)
C45 H45A 0.9300
C46 N4 1.4073(18)

loop_
_geom_torsion_atom_site_label_1
_geom_torsion_atom_site_label_2
_geom_torsion_atom_site_label_3
_geom_torsion_atom_site_label_4
_geom_torsion
C6 C1 C2 C3 0.2(3)
C1 C2 C3 C4 -0.1(3)
C2 C3 C4 C5 -0.2(3)
C3 C4 C5 C6 0.5(3)
C2 C1 C6 C5 0.1(3)
C2 C1 C6 C7 -178.34(16)
C4 C5 C6 C1 -0.4(3)
C4 C5 C6 C7 178.02(15)
C1 C6 C7 N1 -179.00(15)
C5 C6 C7 N1 2.6(2)
C1 C6 C7 C15 2.0(2)
C5 C6 C7 C15 -176.40(14)
N1 C8 C9 C10 -10.4(2)
N2 C8 C9 C10 168.71(14)
N1 C8 C9 C14 170.08(15)
N2 C8 C9 C14 -10.8(2)
C14 C9 C10 C11 0.1(3)
C8 C9 C10 C11 -179.39(15)
C9 C10 C11 C12 0.6(3)
C10 C11 C12 C13 -1.3(3)
C11 C12 C13 C14 1.1(4)
C12 C13 C14 C9 -0.4(4)
C10 C9 C14 C13 -0.3(3)
C8 C9 C14 C13 179.25(19)
N1 C7 C15 C16 0.1(2)
C6 C7 C15 C16 179.02(13)
C7 C15 C16 N2 -1.3(2)
C7 C15 C16 C17 179.96(12)
N2 C16 C17 N3 -176.06(13)
C15 C16 C17 N3 2.7(2)
N2 C16 C17 C18 3.0(2)
C15 C16 C17 C18 -178.25(13)
N3 C17 C18 C19 0.3(2)
C16 C17 C18 C19 -178.66(13)
C17 C18 C19 C21 1.5(2)
C18 C19 C21 C20 -2.5(2)
C18 C19 C21 N4 178.86(14)
N3 C20 C21 C19 1.7(2)
N3 C20 C21 N4 -179.65(13)
C27 C22 C23 C24 -2.8(2)
N4 C22 C23 C24 177.09(13)
C22 C23 C24 C25 -1.0(2)
C23 C24 C25 C26 2.7(2)
C24 C25 C26 C27 -0.8(2)
C25 C26 C27 C22 -2.9(2)
C25 C26 C27 C28 169.79(13)
C23 C22 C27 C26 4.6(2)
N4 C22 C27 C26 -175.25(12)
C23 C22 C27 C28 -168.39(13)
N4 C22 C27 C28 11.75(18)
C26 C27 C28 C41 145.06(13)
C22 C27 C28 C41 -42.27(16)
C26 C27 C28 C29 22.36(18)
C22 C27 C28 C29 -164.98(12)
C26 C27 C28 C35 -99.34(15)
C22 C27 C28 C35 73.32(15)
C27 C28 C29 C34 -108.16(14)
C41 C28 C29 C34 131.97(14)
C35 C28 C29 C34 12.62(18)
C27 C28 C29 C30 68.39(16)
C41 C28 C29 C30 -51.49(17)
C35 C28 C29 C30 -170.83(12)
C34 C29 C30 C31 -0.5(2)
C28 C29 C30 C31 -177.17(13)
C29 C30 C31 C32 -0.2(2)
C30 C31 C32 C33 0.8(2)
C31 C32 C33 C34 -0.7(2)
C30 C29 C34 C33 0.6(2)
C28 C29 C34 C33 177.14(13)
C32 C33 C34 C29 0.0(2)
C27 C28 C35 C36 15.31(18)
C41 C28 C35 C36 131.33(13)
C29 C28 C35 C36 -106.12(15)
C27 C28 C35 C40 -166.80(13)
C41 C28 C35 C40 -50.79(16)
C29 C28 C35 C40 71.76(16)
C40 C35 C36 C37 0.1(2)
C28 C35 C36 C37 177.98(13)
C35 C36 C37 C38 -0.1(2)
C36 C37 C38 C39 0.0(2)
C37 C38 C39 C40 0.0(2)
C38 C39 C40 C35 0.0(3)
C36 C35 C40 C39 -0.1(2)
C28 C35 C40 C39 -178.04(14)
C27 C28 C41 C42 -145.66(13)
C29 C28 C41 C42 -24.24(18)
C35 C28 C41 C42 97.28(15)
C27 C28 C41 C46 40.75(16)
C29 C28 C41 C46 162.16(12)
C35 C28 C41 C46 -76.31(14)
C46 C41 C42 C43 2.0(2)
C28 C41 C42 C43 -171.59(14)
C41 C42 C43 C44 0.4(2)
C42 C43 C44 C45 -1.9(2)
C43 C44 C45 C46 1.1(2)
C44 C45 C46 C41 1.3(2)
C44 C45 C46 N4 -178.34(13)
C42 C41 C46 C45 -2.8(2)
C28 C41 C46 C45 171.15(12)
C42 C41 C46 N4 176.88(12)
C28 C41 C46 N4 -9.16(18)
C15 C7 N1 C8 1.3(2)
C6 C7 N1 C8 -177.70(13)
N2 C8 N1 C7 -1.5(2)
C9 C8 N1 C7 177.61(13)
C15 C16 N2 C8 1.1(2)
C17 C16 N2 C8 179.86(12)
N1 C8 N2 C16 0.3(2)
C9 C8 N2 C16 -178.74(13)
C18 C17 N3 C20 -1.2(2)
C16 C17 N3 C20 177.82(13)
C21 C20 N3 C17 0.1(2)
C45 C46 N4 C22 153.46(13)
C41 C46 N4 C22 -26.23(18)
C45 C46 N4 C21 -12.48(19)
C41 C46 N4 C21 167.84(12)
C23 C22 N4 C46 -155.05(13)
C27 C22 N4 C46 24.82(18)
C23 C22 N4 C21 10.6(2)
C27 C22 N4 C21 -169.50(12)
C19 C21 N4 C46 90.35(17)
C20 C21 N4 C46 -88.28(16)
C19 C21 N4 C22 -75.39(18)
C20 C21 N4 C22 105.99(16)
